data_8105448
loop_
_publ_author_name
'Zhang, Gang'
'Luan, Jian'
'Wang, Xiao-Jie'

_publ_section_title
;
 The crystal structure of tetrakis(1-methylimidazole-\k1
 N)-oxido-(sulfato-\k1 O)vanadium(IV), C16H24N8O5SV
;
_journal_issue 6
_journal_name_full 'Zeitschrift f\"ur Kristallographie - New Crystal Structures'
_journal_page_first 1295
_journal_page_last 1296
_journal_paper_doi 10.1515/ncrs-2020-0276
_journal_volume 235
_journal_year 2020
_chemical_formula_moiety 'C16 H24 N8 O5 S V'
_chemical_formula_sum 'C16 H24 N8 O5 S V'
_chemical_formula_weight 491.43
_space_group_crystal_system monoclinic
_space_group_IT_number 14
_space_group_name_Hall '-P 2ybc'
_space_group_name_H-M_alt 'P 1 21/c 1'
_atom_sites_solution_hydrogens geom
_cell_angle_alpha 90
_cell_angle_beta 121.630(3)
_cell_angle_gamma 90
_cell_formula_units_Z 4
_cell_length_a 9.6165(6)
_cell_length_b 16.6705(10)
_cell_length_c 15.2726(7)
_cell_measurement_reflns_used 4569
_cell_measurement_temperature 296(2)
_cell_measurement_theta_max 28.43
_cell_measurement_theta_min 2.46
_cell_volume 2084.7(2)
_computing_cell_refinement 'SAINT v8.37A (Bruker, 2015) [1]'
_computing_data_collection 'Bruker APEX-II'
_computing_data_reduction 'SAINT v8.37A (Bruker, 2015) [1]'
_computing_molecular_graphics 'Olex2 (Dolomanov et al., 2009) [3]'
_computing_publication_material 'Olex2 (Dolomanov et al., 2009) [3]'
_computing_structure_refinement 'ShelXL (Sheldrick, 2015)'
_computing_structure_solution 'ShelXT (Sheldrick, 2015) [2]'
_diffrn_ambient_temperature 296.15
_diffrn_measured_fraction_theta_full 0.992
_diffrn_measured_fraction_theta_max 0.992
_diffrn_measurement_device_type 'Bruker APEX-II CCD'
_diffrn_measurement_method '\f and \w scans'
_diffrn_radiation_monochromator graphite
_diffrn_radiation_type MoK\a
_diffrn_radiation_wavelength 0.71073
_diffrn_reflns_av_R_equivalents 0.0260
_diffrn_reflns_av_unetI/netI 0.0315
_diffrn_reflns_Laue_measured_fraction_full 0.992
_diffrn_reflns_Laue_measured_fraction_max 0.992
_diffrn_reflns_limit_h_max 11
_diffrn_reflns_limit_h_min -10
_diffrn_reflns_limit_k_max 15
_diffrn_reflns_limit_k_min -19
_diffrn_reflns_limit_l_max 17
_diffrn_reflns_limit_l_min -18
_diffrn_reflns_number 10187
_diffrn_reflns_point_group_measured_fraction_full 0.992
_diffrn_reflns_point_group_measured_fraction_max 0.992
_diffrn_reflns_theta_full 24.996
_diffrn_reflns_theta_max 24.996
_diffrn_reflns_theta_min 1.986
_diffrn_standards_number 0
_exptl_absorpt_coefficient_mu 0.624
_exptl_absorpt_correction_T_max 0.8854
_exptl_absorpt_correction_T_min 0.8350
_exptl_absorpt_correction_type multi-scan
_exptl_absorpt_process_details sadabs,bruker(2005)
_exptl_crystal_colour purple
_exptl_crystal_density_diffrn 1.566
_exptl_crystal_density_meas .
_exptl_crystal_density_method 'not measured'
_exptl_crystal_description block
_exptl_crystal_F_000 1020
_exptl_crystal_size_max 0.3
_exptl_crystal_size_mid 0.25
_exptl_crystal_size_min 0.2
_refine_diff_density_max 1.000
_refine_diff_density_min -0.525
_refine_diff_density_rms 0.132
_refine_ls_extinction_coef .
_refine_ls_extinction_method none
_refine_ls_goodness_of_fit_ref 1.179
_refine_ls_hydrogen_treatment constr
_refine_ls_matrix_type full
_refine_ls_number_parameters 284
_refine_ls_number_reflns 3651
_refine_ls_number_restraints 0
_refine_ls_restrained_S_all 1.179
_refine_ls_R_factor_all 0.0521
_refine_ls_R_factor_gt 0.0417
_refine_ls_shift/su_max 0.001
_refine_ls_shift/su_mean 0.000
_refine_ls_structure_factor_coef Fsqd
_refine_ls_weighting_details 'w=1/[\s^2^(Fo^2^)+(0.0780P)^2^+2.5004P] where P=(Fo^2^+2Fc^2^)/3'
_refine_ls_weighting_scheme calc
_refine_ls_wR_factor_gt 0.1184
_refine_ls_wR_factor_ref 0.1443
_reflns_Friedel_coverage 0.000
_reflns_Friedel_fraction_full .
_reflns_Friedel_fraction_max .
_reflns_number_gt 3133
_reflns_number_total 3651
_reflns_threshold_expression 'I > 2\s(I)'
_cod_data_source_file suppl_ncrs-2020-0276_suppl.cif
_cod_data_source_block 1
_cod_original_sg_symbol_H-M 'P  21/c '
_cod_database_code 8105448
_shelx_space_group_comment
;
The symmetry employed for this shelxl refinement is uniquely defined
by the following loop, which should always be used as a source of
symmetry information in preference to the above space-group names.
They are only intended as comments.
;
_shelx_estimated_absorpt_t_max 0.885
_shelx_estimated_absorpt_t_min 0.835
_olex2_refinement_description
;
1. Fixed Uiso
 At 1.2 times of:
  All C(H) groups
 At 1.5 times of:
  All C(H,H,H) groups
2.a Aromatic/amide H refined with riding coordinates:
 C1(H1), C3(H3), C4(H4), C5(H5), C7(H7), C8(H8), C9(H9), C11(H11), C12(H12),
 C13(H13), C15(H15), C16(H16)
2.b Idealised Me refined as rotating group:
 C2(H2A,H2B,H2C), C6(H6A,H6B,H6C), C10(H10A,H10B,H10C), C14(H14A,H14B,H14C)
;

loop_
_space_group_symop_operation_xyz
'x, y, z'
'-x, y+1/2, -z+1/2'
'-x, -y, -z'
'x, -y-1/2, z-1/2'

loop_
_atom_site_label
_atom_site_type_symbol
_atom_site_fract_x
_atom_site_fract_y
_atom_site_fract_z
_atom_site_U_iso_or_equiv
_atom_site_adp_type
_atom_site_occupancy
_atom_site_site_symmetry_order
_atom_site_calc_flag
_atom_site_refinement_flags_posn
_atom_site_refinement_flags_adp
_atom_site_refinement_flags_occupancy
_atom_site_disorder_assembly
_atom_site_disorder_group
V1 V 0.50579(6) 0.77526(3) 0.11581(4) 0.01267(19) Uani 1 1 d . . . . .
S1 S 0.80278(9) 0.62433(4) 0.24080(6) 0.0127(2) Uani 1 1 d . . . . .
O1 O 0.3724(3) 0.84460(13) 0.05802(17) 0.0183(5) Uani 1 1 d . . . . .
O2 O 0.7289(3) 0.55996(13) 0.26855(17) 0.0213(5) Uani 1 1 d . . . . .
O3 O 0.9476(3) 0.65760(14) 0.33209(18) 0.0220(5) Uani 1 1 d . . . . .
O4 O 0.8404(3) 0.59672(14) 0.16410(17) 0.0202(5) Uani 1 1 d . . . . .
O5 O 0.6772(3) 0.69056(13) 0.19261(16) 0.0164(5) Uani 1 1 d . . . . .
N1 N 0.3949(3) 0.69623(16) -0.0104(2) 0.0183(6) Uani 1 1 d . . . . .
N2 N 0.2074(3) 0.63784(18) -0.1529(2) 0.0257(7) Uani 1 1 d . . . . .
N3 N 0.6551(3) 0.81985(15) 0.06266(19) 0.0147(6) Uani 1 1 d . . . . .
N4 N 0.7624(3) 0.91064(15) 0.0106(2) 0.0154(6) Uani 1 1 d . . . . .
N5 N 0.3681(3) 0.72253(16) 0.1715(2) 0.0184(6) Uani 1 1 d . . . . .
N6 N 0.2796(3) 0.64710(16) 0.2498(2) 0.0187(6) Uani 1 1 d . . . . .
N7 N 0.6375(3) 0.84482(15) 0.2526(2) 0.0165(6) Uani 1 1 d . . . . .
N8 N 0.7013(4) 0.93930(17) 0.3687(2) 0.0235(6) Uani 1 1 d . . . . .
C1 C 0.2434(4) 0.7015(2) -0.0905(3) 0.0227(7) Uani 1 1 d . . . . .
H1 H 0.171946 0.743368 -0.101929 0.027 Uiso 1 1 calc R . . . .
C2 C 0.0536(5) 0.6208(3) -0.2479(3) 0.0385(10) Uani 1 1 d . . . . .
H2A H -0.019515 0.665336 -0.264551 0.058 Uiso 1 1 calc GR . . . .
H2B H 0.005456 0.573432 -0.239168 0.058 Uiso 1 1 calc GR . . . .
H2C H 0.073431 0.612549 -0.302657 0.058 Uiso 1 1 calc GR . . . .
C3 C 0.3448(5) 0.5912(2) -0.1147(3) 0.0310(9) Uani 1 1 d . . . . .
H3 H 0.356555 0.544384 -0.143281 0.037 Uiso 1 1 calc R . . . .
C4 C 0.4602(5) 0.6277(2) -0.0264(3) 0.0272(8) Uani 1 1 d . . . . .
H4 H 0.566485 0.609458 0.016572 0.033 Uiso 1 1 calc R . . . .
C5 C 0.6740(4) 0.89763(19) 0.0542(2) 0.0160(6) Uani 1 1 d . . . . .
H5 H 0.631661 0.937955 0.075667 0.019 Uiso 1 1 calc R . . . .
C6 C 0.8144(4) 0.98916(19) -0.0042(3) 0.0218(7) Uani 1 1 d . . . . .
H6A H 0.920460 1.001536 0.053923 0.033 Uiso 1 1 calc GR . . . .
H6B H 0.737673 1.029221 -0.010888 0.033 Uiso 1 1 calc GR . . . .
H6C H 0.819165 0.988312 -0.065425 0.033 Uiso 1 1 calc GR . . . .
C7 C 0.8012(4) 0.8373(2) -0.0112(3) 0.0209(7) Uani 1 1 d . . . . .
H7 H 0.861352 0.827462 -0.041884 0.025 Uiso 1 1 calc R . . . .
C8 C 0.7340(4) 0.7815(2) 0.0212(3) 0.0211(7) Uani 1 1 d . . . . .
H8 H 0.740619 0.726223 0.016014 0.025 Uiso 1 1 calc R . . . .
C9 C 0.4067(4) 0.66668(19) 0.2410(2) 0.0169(7) Uani 1 1 d . . . . .
H9 H 0.509709 0.643517 0.279412 0.020 Uiso 1 1 calc R . . . .
C10 C 0.2757(4) 0.5875(2) 0.3184(3) 0.0243(8) Uani 1 1 d . . . . .
H10A H 0.384547 0.578330 0.375426 0.036 Uiso 1 1 calc GR . . . .
H10B H 0.231170 0.538257 0.281635 0.036 Uiso 1 1 calc GR . . . .
H10C H 0.208683 0.606834 0.343404 0.036 Uiso 1 1 calc GR . . . .
C11 C 0.1479(5) 0.6904(2) 0.1767(3) 0.0371(10) Uani 1 1 d . . . . .
H11 H 0.042089 0.688716 0.163813 0.045 Uiso 1 1 calc R . . . .
C12 C 0.2014(5) 0.7358(2) 0.1275(3) 0.0352(10) Uani 1 1 d . . . . .
H12 H 0.137608 0.770270 0.072948 0.042 Uiso 1 1 calc R . . . .
C13 C 0.5871(4) 0.91200(19) 0.2748(3) 0.0204(7) Uani 1 1 d . . . . .
H13 H 0.486995 0.936637 0.231559 0.024 Uiso 1 1 calc R . . . .
C14 C 0.6895(6) 1.0101(3) 0.4212(3) 0.0390(10) Uani 1 1 d . . . . .
H14A H 0.581819 1.032532 0.381222 0.059 Uiso 1 1 calc GR . . . .
H14B H 0.768476 1.049237 0.429095 0.059 Uiso 1 1 calc GR . . . .
H14C H 0.710395 0.994894 0.487685 0.059 Uiso 1 1 calc GR . . . .
C15 C 0.8289(4) 0.8874(2) 0.4076(3) 0.0211(7) Uani 1 1 d . . . . .
H15 H 0.925535 0.891026 0.471292 0.025 Uiso 1 1 calc R . . . .
C16 C 0.7891(4) 0.8295(2) 0.3362(3) 0.0209(7) Uani 1 1 d . . . . .
H16 H 0.854570 0.786020 0.343002 0.025 Uiso 1 1 calc R . . . .

loop_
_atom_site_aniso_label
_atom_site_aniso_U_11
_atom_site_aniso_U_22
_atom_site_aniso_U_33
_atom_site_aniso_U_23
_atom_site_aniso_U_13
_atom_site_aniso_U_12
V1 0.0129(3) 0.0103(3) 0.0152(3) -0.00038(19) 0.0077(2) 0.00075(19)
S1 0.0120(4) 0.0119(4) 0.0142(4) 0.0008(3) 0.0068(3) 0.0010(3)
O1 0.0186(12) 0.0161(11) 0.0194(12) 0.0008(9) 0.0094(10) 0.0026(9)
O2 0.0299(13) 0.0170(12) 0.0208(12) 0.0015(9) 0.0160(11) -0.0033(10)
O3 0.0142(11) 0.0240(13) 0.0236(13) -0.0043(10) 0.0070(10) -0.0005(9)
O4 0.0191(12) 0.0260(13) 0.0204(12) -0.0021(9) 0.0138(10) 0.0022(10)
O5 0.0148(11) 0.0139(11) 0.0172(11) 0.0007(9) 0.0060(9) 0.0052(9)
N1 0.0135(13) 0.0178(14) 0.0173(14) -0.0029(11) 0.0039(11) 0.0015(11)
N2 0.0176(14) 0.0304(17) 0.0154(15) -0.0081(12) -0.0008(12) -0.0015(12)
N3 0.0159(13) 0.0144(13) 0.0147(13) 0.0001(10) 0.0087(11) 0.0008(10)
N4 0.0163(13) 0.0141(13) 0.0161(13) 0.0001(10) 0.0088(11) 0.0004(10)
N5 0.0139(13) 0.0176(14) 0.0238(15) 0.0011(11) 0.0100(12) 0.0012(11)
N6 0.0166(14) 0.0197(14) 0.0211(15) 0.0025(11) 0.0108(12) 0.0005(11)
N7 0.0203(14) 0.0143(13) 0.0195(14) -0.0008(11) 0.0138(12) -0.0027(11)
N8 0.0319(16) 0.0183(14) 0.0248(16) -0.0066(12) 0.0181(14) -0.0068(12)
C1 0.0195(17) 0.0241(18) 0.0235(18) -0.0026(14) 0.0106(15) 0.0009(14)
C2 0.022(2) 0.049(3) 0.026(2) -0.0143(18) 0.0002(17) -0.0063(18)
C3 0.033(2) 0.0210(19) 0.032(2) -0.0067(15) 0.0125(18) 0.0035(15)
C4 0.0245(19) 0.0213(18) 0.0254(19) -0.0065(14) 0.0058(16) 0.0038(15)
C5 0.0155(15) 0.0178(16) 0.0159(16) -0.0004(12) 0.0090(13) 0.0021(12)
C6 0.0284(19) 0.0163(16) 0.0270(19) 0.0022(14) 0.0188(16) -0.0026(14)
C7 0.0230(17) 0.0220(17) 0.0222(18) 0.0020(14) 0.0151(15) 0.0058(14)
C8 0.0266(18) 0.0158(16) 0.0269(19) 0.0012(13) 0.0181(16) 0.0050(14)
C9 0.0139(15) 0.0197(16) 0.0175(16) 0.0004(13) 0.0085(13) -0.0004(13)
C10 0.0237(18) 0.0290(19) 0.0220(18) 0.0061(14) 0.0134(16) -0.0012(15)
C11 0.025(2) 0.039(2) 0.058(3) 0.021(2) 0.029(2) 0.0146(17)
C12 0.023(2) 0.038(2) 0.050(3) 0.0208(19) 0.0230(19) 0.0105(17)
C13 0.0246(17) 0.0174(17) 0.0224(18) -0.0044(13) 0.0146(15) -0.0033(13)
C14 0.048(3) 0.033(2) 0.033(2) -0.0081(17) 0.019(2) 0.0001(19)
C15 0.0217(17) 0.0202(17) 0.0150(16) -0.0032(13) 0.0052(14) -0.0058(14)
C16 0.0222(17) 0.0146(16) 0.0269(18) 0.0026(13) 0.0136(15) 0.0015(13)

loop_
_atom_type_symbol
_atom_type_description
_atom_type_scat_dispersion_real
_atom_type_scat_dispersion_imag
_atom_type_scat_source
C C 0.0033 0.0016 'International Tables Vol C Tables 4.2.6.8 and 6.1.1.4'
H H 0.0000 0.0000 'International Tables Vol C Tables 4.2.6.8 and 6.1.1.4'
N N 0.0061 0.0033 'International Tables Vol C Tables 4.2.6.8 and 6.1.1.4'
O O 0.0106 0.0060 'International Tables Vol C Tables 4.2.6.8 and 6.1.1.4'
S S 0.1246 0.1234 'International Tables Vol C Tables 4.2.6.8 and 6.1.1.4'
V V 0.3005 0.5294 'International Tables Vol C Tables 4.2.6.8 and 6.1.1.4'

loop_
_geom_angle_atom_site_label_1
_geom_angle_atom_site_label_2
_geom_angle_atom_site_label_3
_geom_angle
_geom_angle_site_symmetry_1
_geom_angle_site_symmetry_3
O1 V1 O5 178.07(11) . .
O1 V1 N1 94.14(11) . .
O1 V1 N3 92.48(11) . .
O1 V1 N5 91.86(11) . .
O1 V1 N7 92.29(11) . .
O5 V1 N1 87.79(10) . .
O5 V1 N3 87.54(10) . .
O5 V1 N5 88.16(10) . .
O5 V1 N7 85.78(10) . .
N1 V1 N3 89.33(10) . .
N1 V1 N7 173.57(10) . .
N3 V1 N7 90.62(10) . .
N5 V1 N1 89.13(11) . .
N5 V1 N3 175.49(10) . .
N5 V1 N7 90.43(10) . .
O2 S1 O3 111.35(14) . .
O2 S1 O4 111.11(13) . .
O2 S1 O5 106.89(13) . .
O3 S1 O4 111.59(13) . .
O3 S1 O5 107.71(13) . .
O4 S1 O5 107.96(13) . .
S1 O5 V1 174.75(15) . .
C1 N1 V1 126.0(2) . .
C1 N1 C4 105.8(3) . .
C4 N1 V1 128.2(2) . .
C1 N2 C2 127.5(3) . .
C1 N2 C3 108.2(3) . .
C3 N2 C2 124.2(3) . .
C5 N3 V1 122.4(2) . .
C5 N3 C8 105.8(3) . .
C8 N3 V1 131.4(2) . .
C5 N4 C6 125.3(3) . .
C5 N4 C7 107.5(3) . .
C7 N4 C6 127.1(3) . .
C9 N5 V1 130.8(2) . .
C9 N5 C12 105.6(3) . .
C12 N5 V1 123.2(2) . .
C9 N6 C10 127.4(3) . .
C9 N6 C11 106.9(3) . .
C11 N6 C10 125.5(3) . .
C13 N7 V1 126.8(2) . .
C13 N7 C16 105.7(3) . .
C16 N7 V1 127.5(2) . .
C13 N8 C14 126.9(3) . .
C13 N8 C15 107.2(3) . .
C15 N8 C14 125.8(3) . .
N1 C1 N2 110.6(3) . .
N1 C1 H1 124.7 . .
N2 C1 H1 124.7 . .
N2 C2 H2A 109.5 . .
N2 C2 H2B 109.5 . .
N2 C2 H2C 109.5 . .
H2A C2 H2B 109.5 . .
H2A C2 H2C 109.5 . .
H2B C2 H2C 109.5 . .
N2 C3 H3 127.1 . .
C4 C3 N2 105.8(3) . .
C4 C3 H3 127.1 . .
N1 C4 H4 125.2 . .
C3 C4 N1 109.5(3) . .
C3 C4 H4 125.2 . .
N3 C5 N4 111.2(3) . .
N3 C5 H5 124.4 . .
N4 C5 H5 124.4 . .
N4 C6 H6A 109.5 . .
N4 C6 H6B 109.5 . .
N4 C6 H6C 109.5 . .
H6A C6 H6B 109.5 . .
H6A C6 H6C 109.5 . .
H6B C6 H6C 109.5 . .
N4 C7 H7 126.9 . .
C8 C7 N4 106.2(3) . .
C8 C7 H7 126.9 . .
N3 C8 H8 125.3 . .
C7 C8 N3 109.3(3) . .
C7 C8 H8 125.3 . .
N5 C9 N6 111.7(3) . .
N5 C9 H9 124.2 . .
N6 C9 H9 124.2 . .
N6 C10 H10A 109.5 . .
N6 C10 H10B 109.5 . .
N6 C10 H10C 109.5 . .
H10A C10 H10B 109.5 . .
H10A C10 H10C 109.5 . .
H10B C10 H10C 109.5 . .
N6 C11 H11 126.6 . .
C12 C11 N6 106.8(3) . .
C12 C11 H11 126.6 . .
N5 C12 H12 125.6 . .
C11 C12 N5 108.8(3) . .
C11 C12 H12 125.6 . .
N7 C13 N8 110.6(3) . .
N7 C13 H13 124.7 . .
N8 C13 H13 124.7 . .
N8 C14 H14A 109.5 . .
N8 C14 H14B 109.5 . .
N8 C14 H14C 109.5 . .
H14A C14 H14B 109.5 . .
H14A C14 H14C 109.5 . .
H14B C14 H14C 109.5 . .
N8 C15 H15 126.5 . .
C16 C15 N8 107.0(3) . .
C16 C15 H15 126.5 . .
N7 C16 H16 125.3 . .
C15 C16 N7 109.4(3) . .
C15 C16 H16 125.3 . .

loop_
_geom_bond_atom_site_label_1
_geom_bond_atom_site_label_2
_geom_bond_distance
_geom_bond_site_symmetry_2
V1 O1 1.604(2) .
V1 O5 2.015(2) .
V1 N1 2.105(3) .
V1 N3 2.120(3) .
V1 N5 2.105(3) .
V1 N7 2.130(3) .
S1 O2 1.467(2) .
S1 O3 1.468(2) .
S1 O4 1.469(2) .
S1 O5 1.512(2) .
N1 C1 1.325(4) .
N1 C4 1.386(4) .
N2 C1 1.345(4) .
N2 C2 1.457(4) .
N2 C3 1.371(5) .
N3 C5 1.325(4) .
N3 C8 1.375(4) .
N4 C5 1.343(4) .
N4 C6 1.461(4) .
N4 C7 1.370(4) .
N5 C9 1.310(4) .
N5 C12 1.393(4) .
N6 C9 1.338(4) .
N6 C10 1.459(4) .
N6 C11 1.374(5) .
N7 C13 1.333(4) .
N7 C16 1.367(4) .
N8 C13 1.348(4) .
N8 C14 1.464(5) .
N8 C15 1.358(5) .
C1 H1 0.9300 .
C2 H2A 0.9600 .
C2 H2B 0.9600 .
C2 H2C 0.9600 .
C3 H3 0.9300 .
C3 C4 1.360(5) .
C4 H4 0.9300 .
C5 H5 0.9300 .
C6 H6A 0.9600 .
C6 H6B 0.9600 .
C6 H6C 0.9600 .
C7 H7 0.9300 .
C7 C8 1.364(5) .
C8 H8 0.9300 .
C9 H9 0.9300 .
C10 H10A 0.9600 .
C10 H10B 0.9600 .
C10 H10C 0.9600 .
C11 H11 0.9300 .
C11 C12 1.344(5) .
C12 H12 0.9300 .
C13 H13 0.9300 .
C14 H14A 0.9600 .
C14 H14B 0.9600 .
C14 H14C 0.9600 .
C15 H15 0.9300 .
C15 C16 1.352(5) .
C16 H16 0.9300 .
